data_4514780
loop_
_publ_author_name
'Batuecas, Mar\'ia'
'Luo, Junfei'
'Gergelitsov\'a, Ivana'
'Kr\"amer, Katrina'
'Whitaker, Daniel'
'Vitorica-Yrezabal, I\~nigo J.'
'Larrosa, Igor'

_publ_section_title
;
 Catalytic Asymmetric C--H Arylation of (\h6-Arene)Chromium Complexes:
 Facile Access to Planar-Chiral Phosphines
;
_journal_issue 6
_journal_name_full 'ACS Catalysis'
_journal_page_first 5268
_journal_paper_doi 10.1021/acscatal.9b00918
_journal_volume 9
_journal_year 2019
_chemical_absolute_configuration ad
_chemical_formula_moiety 'C44 H40 O P2'
_chemical_formula_sum 'C44 H40 O P2'
_chemical_formula_weight 646.70
_space_group_crystal_system orthorhombic
_space_group_IT_number 19
_space_group_name_Hall 'P 2ac 2ab'
_space_group_name_H-M_alt 'P 21 21 21'
_symmetry_space_group_name_Hall 'P 2ac 2ab'
_symmetry_space_group_name_H-M 'P 21 21 21'
_atom_sites_solution_hydrogens geom
_atom_sites_solution_primary dual
_audit_creation_date 2018-06-08
_audit_creation_method
;
Olex2 1.2
(compiled 2018.04.26 svn.r3504 for OlexSys, GUI svn.r5492)
;
_cell_angle_alpha 90
_cell_angle_beta 90
_cell_angle_gamma 90
_cell_formula_units_Z 4
_cell_length_a 9.9449(2)
_cell_length_b 17.1268(4)
_cell_length_c 19.9556(4)
_cell_measurement_reflns_used 12996
_cell_measurement_temperature 150.00(10)
_cell_measurement_theta_max 27.2480
_cell_measurement_theta_min 2.0390
_cell_volume 3398.92(12)
_computing_cell_refinement 'CrysAlisPro 1.171.40.7b (Rigaku OD, 2018)'
_computing_data_collection 'CrysAlisPro 1.171.40.7b (Rigaku OD, 2018)'
_computing_data_reduction 'CrysAlisPro 1.171.40.7b (Rigaku OD, 2018)'
_computing_molecular_graphics 'Olex2 (Dolomanov et al., 2009)'
_computing_publication_material 'Olex2 (Dolomanov et al., 2009)'
_computing_structure_refinement 'ShelXL (Sheldrick, 2015)'
_computing_structure_solution 'ShelXT (Sheldrick, 2015)'
_diffrn_ambient_environment N~2~
_diffrn_ambient_temperature 150.00(10)
_diffrn_detector 'CCD plate'
_diffrn_measured_fraction_theta_full 0.999
_diffrn_measured_fraction_theta_max 0.922
_diffrn_measurement_details
;
List of Runs (angles in degrees, time in seconds):

  # Type    Start    End  Width  t~exp~   \w     \q     \k     \f   Frames
--------------------------------------------------------------------------
  1  \w     66.00 109.00   1.00    1.00    --   19.70  50.00 -90.00   43
  2  \w    -52.00 -26.00   1.00    1.00    --   19.70  50.00  30.00   26
  3  \w      4.00 108.00   1.00    1.00    --   19.70  50.00  30.00  104
  4  \w    -47.00  33.00   1.00    1.00    --   19.70  40.00 -30.00   80
  5  \w     -5.00 107.00   1.00    1.00    --   19.70  20.00 -90.00  112
  6  \w     42.00 103.00   1.00    1.00    --   19.70  60.00   0.00   61
  7  \w    -70.00  22.00   1.00    1.00    --   19.70  20.00-120.00   92
  8  \w    -70.00  15.00   1.00    1.00    --   19.70  50.00 -90.00   85
;
_diffrn_measurement_device 'four-circle diffractometer'
_diffrn_measurement_device_type 'XtaLAB AFC11 (RINC): quarter-chi single'
_diffrn_measurement_method '\w scans'
_diffrn_orient_matrix_type 'CrysAlisPro convention (1999,Acta A55,543-557)'
_diffrn_orient_matrix_UB_11 -0.0429319000
_diffrn_orient_matrix_UB_12 0.0060625000
_diffrn_orient_matrix_UB_13 -0.0279254000
_diffrn_orient_matrix_UB_21 0.0567125000
_diffrn_orient_matrix_UB_22 0.0084262000
_diffrn_orient_matrix_UB_23 -0.0203211000
_diffrn_orient_matrix_UB_31 0.0054488000
_diffrn_orient_matrix_UB_32 -0.0400751000
_diffrn_orient_matrix_UB_33 -0.0084305000
_diffrn_radiation_monochromator mirror
_diffrn_radiation_probe x-ray
_diffrn_radiation_type MoK\a
_diffrn_radiation_wavelength 0.71073
_diffrn_reflns_av_R_equivalents 0.0458
_diffrn_reflns_av_unetI/netI 0.0430
_diffrn_reflns_Laue_measured_fraction_full 0.999
_diffrn_reflns_Laue_measured_fraction_max 0.922
_diffrn_reflns_limit_h_max 13
_diffrn_reflns_limit_h_min -12
_diffrn_reflns_limit_k_max 22
_diffrn_reflns_limit_k_min -23
_diffrn_reflns_limit_l_max 25
_diffrn_reflns_limit_l_min -26
_diffrn_reflns_number 36911
_diffrn_reflns_point_group_measured_fraction_full 0.999
_diffrn_reflns_point_group_measured_fraction_max 0.892
_diffrn_reflns_theta_full 25.242
_diffrn_reflns_theta_max 29.152
_diffrn_reflns_theta_min 1.567
_diffrn_source 'Rotating-anode X-ray tube (dual wavelength)'
_diffrn_source_type 'Rigaku (Mo) X-ray DW Source'
_exptl_absorpt_coefficient_mu 0.163
_exptl_absorpt_correction_T_max 1.00000
_exptl_absorpt_correction_T_min 0.86186
_exptl_absorpt_correction_type multi-scan
_exptl_absorpt_process_details
;
CrysAlisPro 1.171.40.7b (Rigaku Oxford Diffraction, 2018)
Empirical absorption correction using spherical harmonics,
 implemented in SCALE3 ABSPACK scaling algorithm.
;
_exptl_crystal_colour 'clear light colourless'
_exptl_crystal_colour_lustre clear
_exptl_crystal_colour_modifier light
_exptl_crystal_colour_primary colourless
_exptl_crystal_density_diffrn 1.264
_exptl_crystal_description block
_exptl_crystal_F_000 1368
_exptl_crystal_size_max 0.2
_exptl_crystal_size_mid 0.2
_exptl_crystal_size_min 0.2
_refine_diff_density_max 0.237
_refine_diff_density_min -0.220
_refine_diff_density_rms 0.041
_refine_ls_abs_structure_details
;
 Flack x determined using 2769 quotients [(I+)-(I-)]/[(I+)+(I-)]
 (Parsons, Flack and Wagner, Acta Cryst. B69 (2013) 249-259).
;
_refine_ls_abs_structure_Flack -0.05(4)
_refine_ls_extinction_method none
_refine_ls_goodness_of_fit_ref 1.040
_refine_ls_hydrogen_treatment constr
_refine_ls_matrix_type full
_refine_ls_number_parameters 433
_refine_ls_number_reflns 8187
_refine_ls_number_restraints 72
_refine_ls_restrained_S_all 1.038
_refine_ls_R_factor_all 0.0500
_refine_ls_R_factor_gt 0.0381
_refine_ls_shift/su_max 0.000
_refine_ls_shift/su_mean 0.000
_refine_ls_structure_factor_coef Fsqd
_refine_ls_weighting_details 'w=1/[\s^2^(Fo^2^)+(0.0405P)^2^+0.5552P] where P=(Fo^2^+2Fc^2^)/3'
_refine_ls_weighting_scheme calc
_refine_ls_wR_factor_gt 0.0850
_refine_ls_wR_factor_ref 0.0895
_reflns_Friedel_coverage 0.743
_reflns_Friedel_fraction_full 1.000
_reflns_Friedel_fraction_max 0.855
_reflns_number_gt 7033
_reflns_number_total 8187
_reflns_threshold_expression 'I > 2\s(I)'
_cod_data_source_file cs9b00918_si_002.cif
_cod_data_source_block s5257l
_cod_original_cell_volume 3398.94(13)
_cod_database_code 4514780
_shelxl_version_number 2014/6
_shelx_space_group_comment
;
The symmetry employed for this shelxl refinement is uniquely defined
by the following loop, which should always be used as a source of
symmetry information in preference to the above space-group names.
They are only intended as comments.
;
_shelx_estimated_absorpt_t_max 0.968
_shelx_estimated_absorpt_t_min 0.968
_reflns_odcompleteness_completeness 99.95
_reflns_odcompleteness_iscentric 1
_reflns_odcompleteness_theta 26.32
_olex2_refinement_description
;
1. Fixed Uiso
 At 1.2 times of:
  All C(H) groups, All C(H,H) groups
2. Uiso/Uaniso restraints and constraints
O24 \\sim P23 \\sim P11 \\sim O12: within 2A with sigma of 0.002 and sigma for
terminal atoms of 0.004
3. Rigid body (RIGU) restrains
 O24, P23, C13, C25, C31, O12, P11, C43, C37, C1
 with sigma for 1-2 distances of 0.002 and sigma for 1-3 distances of 0.002
4. Others
 Fixed Sof: O24(0.5) O12(0.5)
5.a Secondary CH2 refined with riding coordinates:
 C16(H16A,H16B), C4(H4A,H4B), C19(H19A,H19B), C17(H17A,H17B), C7(H7A,H7B),
 C18(H18A,H18B), C5(H5A,H5B), C6(H6A,H6B)
5.b Aromatic/amide H refined with riding coordinates:
 C22(H22), C10(H10), C21(H21), C32(H32), C36(H36), C9(H9), C44(H44), C42(H42),
 C41(H41), C48(H48), C34(H34), C39(H39), C26(H26), C40(H40), C30(H30), C38(H38),
  C45(H45), C35(H35), C33(H33), C29(H29), C47(H47), C28(H28), C46(H46), C27(H27)
;
_olex2_submission_special_instructions 'No special instructions were received'
_oxdiff_exptl_absorpt_empirical_details
;
Empirical correction (ABSPACK) includes:
- Absorption correction using spherical harmonics
- Frame scaling
;
_oxdiff_exptl_absorpt_empirical_full_max 1.143
_oxdiff_exptl_absorpt_empirical_full_min 0.834

loop_
_space_group_symop_operation_xyz
'x, y, z'
'-x+1/2, -y, z+1/2'
'-x, y+1/2, -z+1/2'
'x+1/2, -y+1/2, -z'

loop_
_atom_site_label
_atom_site_type_symbol
_atom_site_fract_x
_atom_site_fract_y
_atom_site_fract_z
_atom_site_U_iso_or_equiv
_atom_site_adp_type
_atom_site_occupancy
_atom_site_site_symmetry_order
_atom_site_calc_flag
_atom_site_refinement_flags_posn
_atom_site_refinement_flags_adp
_atom_site_refinement_flags_occupancy
P23 P 0.63545(6) 0.70444(4) 0.34199(3) 0.02444(14) Uani 1 1 d . U .
P11 P 0.40177(6) 0.69765(3) 0.17994(3) 0.02413(14) Uani 1 1 d . U .
C1 C 0.3560(2) 0.76790(13) 0.24493(11) 0.0215(5) Uani 1 1 d . U .
C13 C 0.6841(2) 0.76029(13) 0.26803(11) 0.0211(5) Uani 1 1 d . U .
C14 C 0.5935(2) 0.81444(12) 0.24040(10) 0.0199(4) Uani 1 1 d . . .
C15 C 0.6291(2) 0.85913(12) 0.18408(11) 0.0216(4) Uani 1 1 d . . .
C20 C 0.7528(2) 0.84511(13) 0.15272(11) 0.0234(5) Uani 1 1 d . . .
C22 C 0.8092(2) 0.75032(14) 0.23778(12) 0.0256(5) Uani 1 1 d . . .
H22 H 0.8713 0.7159 0.2563 0.031 Uiso 1 1 calc R . .
C43 C 0.2649(2) 0.62775(13) 0.17975(12) 0.0251(5) Uani 1 1 d . U .
C10 C 0.2277(2) 0.77075(14) 0.27221(12) 0.0259(5) Uani 1 1 d . . .
H10 H 0.1608 0.7379 0.2559 0.031 Uiso 1 1 calc R . .
C3 C 0.4234(2) 0.87376(13) 0.31980(12) 0.0238(5) Uani 1 1 d . . .
C21 C 0.8413(2) 0.79135(14) 0.18039(12) 0.0268(5) Uani 1 1 d . . .
H21 H 0.9239 0.7828 0.1599 0.032 Uiso 1 1 calc R . .
C8 C 0.2955(3) 0.87296(14) 0.34844(12) 0.0266(5) Uani 1 1 d . . .
C2 C 0.4539(2) 0.81988(13) 0.26910(11) 0.0204(5) Uani 1 1 d . . .
C25 C 0.6942(3) 0.76430(14) 0.41113(12) 0.0266(5) Uani 1 1 d . U .
C16 C 0.5365(3) 0.92323(13) 0.16005(12) 0.0262(5) Uani 1 1 d . . .
H16A H 0.5427 0.9669 0.1909 0.031 Uiso 1 1 calc R . .
H16B H 0.4448 0.9041 0.1613 0.031 Uiso 1 1 calc R . .
C32 C 0.7261(3) 0.56316(15) 0.29594(13) 0.0318(6) Uani 1 1 d . . .
H32 H 0.6602 0.5703 0.2634 0.038 Uiso 1 1 calc R . .
C36 C 0.8497(3) 0.61037(15) 0.39020(13) 0.0319(6) Uani 1 1 d . . .
H36 H 0.8676 0.6491 0.4216 0.038 Uiso 1 1 calc R . .
C37 C 0.3754(2) 0.75180(13) 0.10294(11) 0.0234(5) Uani 1 1 d . U .
C9 C 0.1990(2) 0.82230(14) 0.32367(12) 0.0286(5) Uani 1 1 d . . .
H9 H 0.1131 0.8229 0.3420 0.034 Uiso 1 1 calc R . .
C31 C 0.7503(2) 0.62184(13) 0.34263(12) 0.0244(5) Uani 1 1 d . U .
C44 C 0.1844(3) 0.61293(15) 0.12448(13) 0.0349(6) Uani 1 1 d . . .
H44 H 0.1924 0.6440 0.0865 0.042 Uiso 1 1 calc R . .
C42 C 0.2703(3) 0.80413(14) 0.09402(12) 0.0289(5) Uani 1 1 d . . .
H42 H 0.2119 0.8144 0.1293 0.035 Uiso 1 1 calc R . .
C41 C 0.2516(3) 0.84102(15) 0.03320(13) 0.0344(6) Uani 1 1 d . . .
H41 H 0.1807 0.8759 0.0277 0.041 Uiso 1 1 calc R . .
C48 C 0.2508(3) 0.58004(14) 0.23577(13) 0.0324(6) Uani 1 1 d . . .
H48 H 0.3039 0.5890 0.2733 0.039 Uiso 1 1 calc R . .
C4 C 0.5274(3) 0.93251(14) 0.34204(12) 0.0293(5) Uani 1 1 d . . .
H4A H 0.5284 0.9757 0.3106 0.035 Uiso 1 1 calc R . .
H4B H 0.6155 0.9081 0.3410 0.035 Uiso 1 1 calc R . .
C34 C 0.8977(3) 0.48407(15) 0.34506(14) 0.0354(6) Uani 1 1 d . . .
H34 H 0.9475 0.4381 0.3458 0.043 Uiso 1 1 calc R . .
C39 C 0.4446(3) 0.77602(16) -0.01096(13) 0.0367(7) Uani 1 1 d . . .
H39 H 0.5037 0.7668 -0.0462 0.044 Uiso 1 1 calc R . .
C19 C 0.7868(3) 0.88503(15) 0.08709(12) 0.0301(6) Uani 1 1 d . . .
H19A H 0.8831 0.8937 0.0851 0.036 Uiso 1 1 calc R . .
H19B H 0.7627 0.8507 0.0504 0.036 Uiso 1 1 calc R . .
C26 C 0.8024(3) 0.81533(14) 0.40725(13) 0.0326(6) Uani 1 1 d . . .
H26 H 0.8456 0.8231 0.3664 0.039 Uiso 1 1 calc R . .
C40 C 0.3381(3) 0.82613(15) -0.01942(13) 0.0372(7) Uani 1 1 d . . .
H40 H 0.3242 0.8501 -0.0607 0.045 Uiso 1 1 calc R . .
C30 C 0.6291(3) 0.75583(15) 0.47230(13) 0.0379(6) Uani 1 1 d . . .
H30 H 0.5541 0.7236 0.4755 0.045 Uiso 1 1 calc R . .
C38 C 0.4641(3) 0.73911(15) 0.05023(13) 0.0303(6) Uani 1 1 d . . .
H38 H 0.5370 0.7057 0.0560 0.036 Uiso 1 1 calc R . .
C17 C 0.5667(3) 0.95246(16) 0.08956(13) 0.0337(6) Uani 1 1 d . . .
H17A H 0.5309 0.9157 0.0572 0.040 Uiso 1 1 calc R . .
H17B H 0.5222 1.0022 0.0827 0.040 Uiso 1 1 calc R . .
C7 C 0.2609(3) 0.92464(16) 0.40776(13) 0.0378(7) Uani 1 1 d . . .
H7A H 0.1711 0.9455 0.4014 0.045 Uiso 1 1 calc R . .
H7B H 0.2597 0.8929 0.4480 0.045 Uiso 1 1 calc R . .
C45 C 0.0923(3) 0.55248(16) 0.12519(14) 0.0405(7) Uani 1 1 d . . .
H45 H 0.0389 0.5433 0.0878 0.049 Uiso 1 1 calc R . .
C35 C 0.9227(3) 0.54142(16) 0.39130(13) 0.0362(6) Uani 1 1 d . . .
H35 H 0.9889 0.5340 0.4236 0.043 Uiso 1 1 calc R . .
C33 C 0.7986(3) 0.49455(16) 0.29729(14) 0.0368(6) Uani 1 1 d . . .
H33 H 0.7808 0.4554 0.2662 0.044 Uiso 1 1 calc R . .
C29 C 0.6749(4) 0.79476(18) 0.52844(13) 0.0486(8) Uani 1 1 d . . .
H29 H 0.6314 0.7879 0.5693 0.058 Uiso 1 1 calc R . .
C18 C 0.7157(3) 0.96213(15) 0.07799(14) 0.0358(6) Uani 1 1 d . . .
H18A H 0.7515 1.0000 0.1094 0.043 Uiso 1 1 calc R . .
H18B H 0.7312 0.9815 0.0330 0.043 Uiso 1 1 calc R . .
C5 C 0.5014(3) 0.96413(16) 0.41231(14) 0.0384(7) Uani 1 1 d . . .
H5A H 0.5182 0.9235 0.4451 0.046 Uiso 1 1 calc R . .
H5B H 0.5621 1.0072 0.4214 0.046 Uiso 1 1 calc R . .
C6 C 0.3574(3) 0.99173(16) 0.41790(15) 0.0428(7) Uani 1 1 d . . .
H6A H 0.3429 1.0146 0.4618 0.051 Uiso 1 1 calc R . .
H6B H 0.3405 1.0316 0.3845 0.051 Uiso 1 1 calc R . .
C47 C 0.1594(3) 0.51983(16) 0.23631(14) 0.0390(7) Uani 1 1 d . . .
H47 H 0.1513 0.4883 0.2741 0.047 Uiso 1 1 calc R . .
C28 C 0.7836(4) 0.84332(17) 0.52440(15) 0.0497(9) Uani 1 1 d . . .
H28 H 0.8151 0.8686 0.5625 0.060 Uiso 1 1 calc R . .
C46 C 0.0793(3) 0.50597(16) 0.18073(15) 0.0400(7) Uani 1 1 d . . .
H46 H 0.0172 0.4654 0.1811 0.048 Uiso 1 1 calc R . .
C27 C 0.8465(3) 0.85468(16) 0.46363(14) 0.0426(7) Uani 1 1 d . . .
H27 H 0.9189 0.8889 0.4605 0.051 Uiso 1 1 calc R . .
O24 O 0.5016(3) 0.67391(19) 0.34664(17) 0.0273(7) Uani 0.5 1 d . U P
O12 O 0.5235(3) 0.65548(18) 0.18336(18) 0.0272(7) Uani 0.5 1 d . U P

loop_
_atom_site_aniso_label
_atom_site_aniso_U_11
_atom_site_aniso_U_22
_atom_site_aniso_U_33
_atom_site_aniso_U_23
_atom_site_aniso_U_13
_atom_site_aniso_U_12
P23 0.0253(3) 0.0262(3) 0.0218(3) 0.0041(3) 0.0007(2) -0.0012(3)
P11 0.0286(3) 0.0218(3) 0.0219(3) -0.0007(2) 0.0007(2) 0.0025(2)
C1 0.0233(12) 0.0223(10) 0.0191(10) 0.0030(9) 0.0008(9) 0.0048(9)
C13 0.0209(11) 0.0236(11) 0.0189(10) 0.0002(9) 0.0004(9) -0.0018(9)
C14 0.0223(11) 0.0200(11) 0.0176(10) -0.0032(8) 0.0007(9) -0.0009(9)
C15 0.0251(12) 0.0207(10) 0.0190(10) -0.0028(9) -0.0017(9) -0.0040(9)
C20 0.0267(12) 0.0249(11) 0.0186(11) -0.0008(9) 0.0008(9) -0.0068(9)
C22 0.0214(12) 0.0297(13) 0.0257(12) 0.0014(10) -0.0022(9) 0.0021(10)
C43 0.0270(12) 0.0202(10) 0.0282(12) 0.0016(10) 0.0001(10) 0.0037(9)
C10 0.0203(12) 0.0292(12) 0.0280(12) 0.0030(10) 0.0000(10) 0.0017(10)
C3 0.0282(12) 0.0226(11) 0.0204(11) 0.0025(9) -0.0006(10) 0.0070(9)
C21 0.0217(11) 0.0350(12) 0.0237(11) -0.0020(11) 0.0037(9) -0.0016(10)
C8 0.0310(13) 0.0291(12) 0.0196(11) 0.0027(10) 0.0025(10) 0.0112(10)
C2 0.0224(11) 0.0217(11) 0.0171(10) 0.0030(9) -0.0002(9) 0.0031(9)
C25 0.0339(14) 0.0249(12) 0.0211(11) 0.0030(9) -0.0006(10) 0.0084(10)
C16 0.0311(13) 0.0219(11) 0.0255(12) 0.0023(10) -0.0006(11) 0.0013(10)
C32 0.0287(14) 0.0345(14) 0.0323(14) -0.0042(11) -0.0065(11) -0.0032(11)
C36 0.0385(15) 0.0300(13) 0.0273(13) -0.0023(10) -0.0070(11) 0.0030(12)
C37 0.0258(12) 0.0231(11) 0.0213(11) -0.0008(9) -0.0018(9) -0.0050(10)
C9 0.0241(12) 0.0351(13) 0.0267(13) 0.0058(10) 0.0074(10) 0.0076(10)
C31 0.0257(12) 0.0243(11) 0.0233(11) 0.0039(10) 0.0018(10) -0.0032(9)
C44 0.0462(17) 0.0289(13) 0.0297(14) 0.0043(11) -0.0066(12) -0.0061(12)
C42 0.0345(14) 0.0270(12) 0.0252(12) 0.0018(10) 0.0016(10) -0.0026(11)
C41 0.0405(16) 0.0296(13) 0.0331(14) 0.0059(11) -0.0063(12) -0.0011(12)
C48 0.0332(14) 0.0337(13) 0.0305(14) 0.0088(11) -0.0053(11) 0.0011(11)
C4 0.0345(14) 0.0261(12) 0.0274(13) -0.0045(11) -0.0011(11) 0.0043(10)
C34 0.0365(15) 0.0281(12) 0.0417(15) 0.0014(12) 0.0044(13) 0.0064(11)
C39 0.0465(17) 0.0407(16) 0.0230(13) -0.0043(11) 0.0076(12) -0.0099(13)
C19 0.0313(14) 0.0353(14) 0.0238(12) 0.0039(10) 0.0030(10) -0.0048(11)
C26 0.0392(15) 0.0305(14) 0.0280(13) -0.0010(11) -0.0020(11) 0.0019(11)
C40 0.0506(18) 0.0375(14) 0.0233(13) 0.0054(11) -0.0048(12) -0.0098(13)
C30 0.0510(18) 0.0336(14) 0.0289(13) 0.0047(11) 0.0100(13) 0.0057(13)
C38 0.0319(14) 0.0315(13) 0.0276(13) -0.0042(11) 0.0024(11) -0.0037(11)
C17 0.0380(15) 0.0318(14) 0.0313(14) 0.0097(11) -0.0027(11) 0.0013(12)
C7 0.0404(16) 0.0442(16) 0.0288(14) -0.0056(12) 0.0069(12) 0.0161(13)
C45 0.0458(17) 0.0362(15) 0.0394(15) 0.0010(12) -0.0099(13) -0.0128(14)
C35 0.0401(16) 0.0376(15) 0.0310(14) 0.0009(12) -0.0076(12) 0.0097(12)
C33 0.0350(15) 0.0327(14) 0.0426(16) -0.0112(12) 0.0002(12) -0.0037(12)
C29 0.082(2) 0.0424(16) 0.0212(13) 0.0016(13) 0.0092(14) 0.0176(17)
C18 0.0471(17) 0.0327(14) 0.0276(14) 0.0065(11) 0.0044(12) -0.0052(13)
C5 0.0493(18) 0.0329(15) 0.0330(15) -0.0096(12) -0.0021(13) 0.0056(13)
C6 0.0583(19) 0.0351(15) 0.0351(15) -0.0117(12) 0.0026(14) 0.0126(14)
C47 0.0391(16) 0.0380(14) 0.0400(15) 0.0146(13) 0.0005(13) -0.0033(12)
C28 0.085(3) 0.0330(15) 0.0315(15) -0.0087(12) -0.0179(16) 0.0185(17)
C46 0.0404(16) 0.0319(14) 0.0477(17) 0.0052(13) -0.0021(14) -0.0106(12)
C27 0.0538(19) 0.0330(14) 0.0410(16) -0.0065(12) -0.0149(14) 0.0052(14)
O24 0.0224(15) 0.0333(17) 0.0261(16) 0.0081(14) 0.0017(13) -0.0002(13)
O12 0.0241(15) 0.0276(16) 0.0299(17) -0.0062(14) -0.0025(13) 0.0031(12)

loop_
_atom_type_symbol
_atom_type_description
_atom_type_scat_dispersion_real
_atom_type_scat_dispersion_imag
_atom_type_scat_source
C C 0.0033 0.0016 'International Tables Vol C Tables 4.2.6.8 and 6.1.1.4'
H H 0.0000 0.0000 'International Tables Vol C Tables 4.2.6.8 and 6.1.1.4'
O O 0.0106 0.0060 'International Tables Vol C Tables 4.2.6.8 and 6.1.1.4'
P P 0.1023 0.0942 'International Tables Vol C Tables 4.2.6.8 and 6.1.1.4'

loop_
_geom_angle_atom_site_label_1
_geom_angle_atom_site_label_2
_geom_angle_atom_site_label_3
_geom_angle
C25 P23 C13 103.51(10)
C25 P23 C31 103.40(11)
C31 P23 C13 104.30(11)
O24 P23 C13 119.34(15)
O24 P23 C25 117.11(17)
O24 P23 C31 107.42(16)
C43 P11 C1 104.43(11)
C43 P11 C37 103.15(11)
C37 P11 C1 103.22(10)
O12 P11 C1 121.10(16)
O12 P11 C43 107.85(15)
O12 P11 C37 115.24(17)
C10 C1 P11 122.04(18)
C10 C1 C2 118.7(2)
C2 C1 P11 119.23(17)
C14 C13 P23 119.56(17)
C22 C13 P23 121.54(18)
C22 C13 C14 118.9(2)
C13 C14 C2 118.88(19)
C15 C14 C13 120.8(2)
C15 C14 C2 120.2(2)
C14 C15 C16 119.7(2)
C20 C15 C14 119.1(2)
C20 C15 C16 121.2(2)
C15 C20 C19 120.3(2)
C21 C20 C15 119.5(2)
C21 C20 C19 120.1(2)
C13 C22 H22 119.9
C21 C22 C13 120.2(2)
C21 C22 H22 119.9
C44 C43 P11 123.79(19)
C44 C43 C48 118.3(2)
C48 C43 P11 117.49(19)
C1 C10 H10 119.9
C9 C10 C1 120.2(2)
C9 C10 H10 119.9
C8 C3 C2 119.1(2)
C8 C3 C4 120.7(2)
C2 C3 C4 120.2(2)
C20 C21 H21 119.3
C22 C21 C20 121.4(2)
C22 C21 H21 119.3
C3 C8 C7 121.4(2)
C9 C8 C3 119.5(2)
C9 C8 C7 119.1(2)
C1 C2 C14 118.02(19)
C3 C2 C1 121.0(2)
C3 C2 C14 121.0(2)
C26 C25 P23 124.22(18)
C30 C25 P23 117.3(2)
C30 C25 C26 118.4(2)
C15 C16 H16A 108.7
C15 C16 H16B 108.7
C15 C16 C17 114.3(2)
H16A C16 H16B 107.6
C17 C16 H16A 108.7
C17 C16 H16B 108.7
C31 C32 H32 119.6
C33 C32 H32 119.6
C33 C32 C31 120.8(2)
C31 C36 H36 119.8
C31 C36 C35 120.4(2)
C35 C36 H36 119.8
C42 C37 P11 123.18(18)
C42 C37 C38 118.8(2)
C38 C37 P11 118.01(19)
C10 C9 C8 121.5(2)
C10 C9 H9 119.3
C8 C9 H9 119.3
C32 C31 P23 116.63(18)
C36 C31 P23 124.32(19)
C36 C31 C32 118.7(2)
C43 C44 H44 119.6
C45 C44 C43 120.8(2)
C45 C44 H44 119.6
C37 C42 H42 119.7
C41 C42 C37 120.6(2)
C41 C42 H42 119.7
C42 C41 H41 120.0
C42 C41 C40 120.0(3)
C40 C41 H41 120.0
C43 C48 H48 119.6
C47 C48 C43 120.9(2)
C47 C48 H48 119.6
C3 C4 H4A 109.0
C3 C4 H4B 109.0
C3 C4 C5 113.0(2)
H4A C4 H4B 107.8
C5 C4 H4A 109.0
C5 C4 H4B 109.0
C35 C34 H34 120.0
C35 C34 C33 120.0(2)
C33 C34 H34 120.0
C40 C39 H39 120.0
C40 C39 C38 120.0(2)
C38 C39 H39 120.0
C20 C19 H19A 108.9
C20 C19 H19B 108.9
H19A C19 H19B 107.7
C18 C19 C20 113.2(2)
C18 C19 H19A 108.9
C18 C19 H19B 108.9
C25 C26 H26 119.8
C27 C26 C25 120.5(3)
C27 C26 H26 119.8
C41 C40 H40 119.9
C39 C40 C41 120.2(2)
C39 C40 H40 119.9
C25 C30 H30 119.7
C29 C30 C25 120.6(3)
C29 C30 H30 119.7
C37 C38 H38 119.8
C39 C38 C37 120.4(2)
C39 C38 H38 119.8
C16 C17 H17A 109.3
C16 C17 H17B 109.3
H17A C17 H17B 107.9
C18 C17 C16 111.8(2)
C18 C17 H17A 109.3
C18 C17 H17B 109.3
C8 C7 H7A 108.8
C8 C7 H7B 108.8
H7A C7 H7B 107.7
C6 C7 C8 113.8(2)
C6 C7 H7A 108.8
C6 C7 H7B 108.8
C44 C45 H45 119.8
C46 C45 C44 120.4(3)
C46 C45 H45 119.8
C36 C35 H35 119.8
C34 C35 C36 120.3(2)
C34 C35 H35 119.8
C32 C33 C34 119.8(2)
C32 C33 H33 120.1
C34 C33 H33 120.1
C30 C29 H29 119.8
C28 C29 C30 120.4(3)
C28 C29 H29 119.8
C19 C18 H18A 109.6
C19 C18 H18B 109.6
C17 C18 C19 110.2(2)
C17 C18 H18A 109.6
C17 C18 H18B 109.6
H18A C18 H18B 108.1
C4 C5 H5A 109.7
C4 C5 H5B 109.7
H5A C5 H5B 108.2
C6 C5 C4 109.8(2)
C6 C5 H5A 109.7
C6 C5 H5B 109.7
C7 C6 C5 110.7(2)
C7 C6 H6A 109.5
C7 C6 H6B 109.5
C5 C6 H6A 109.5
C5 C6 H6B 109.5
H6A C6 H6B 108.1
C48 C47 H47 119.9
C48 C47 C46 120.1(2)
C46 C47 H47 119.9
C29 C28 H28 120.1
C29 C28 C27 119.8(3)
C27 C28 H28 120.1
C45 C46 C47 119.5(3)
C45 C46 H46 120.2
C47 C46 H46 120.2
C26 C27 H27 119.9
C28 C27 C26 120.2(3)
C28 C27 H27 119.9

loop_
_geom_bond_atom_site_label_1
_geom_bond_atom_site_label_2
_geom_bond_distance
P23 C13 1.824(2)
P23 C25 1.815(3)
P23 C31 1.819(2)
P23 O24 1.433(3)
P11 C1 1.827(2)
P11 C43 1.813(2)
P11 C37 1.814(2)
P11 O12 1.412(3)
C1 C10 1.388(3)
C1 C2 1.405(3)
C13 C14 1.406(3)
C13 C22 1.393(3)
C14 C15 1.405(3)
C14 C2 1.504(3)
C15 C20 1.400(3)
C15 C16 1.511(3)
C20 C21 1.388(3)
C20 C19 1.516(3)
C22 H22 0.9300
C22 C21 1.381(3)
C43 C44 1.386(4)
C43 C48 1.392(3)
C10 H10 0.9300
C10 C9 1.384(3)
C3 C8 1.395(3)
C3 C2 1.403(3)
C3 C4 1.510(3)
C21 H21 0.9300
C8 C9 1.385(4)
C8 C7 1.518(3)
C25 C26 1.389(4)
C25 C30 1.389(3)
C16 H16A 0.9700
C16 H16B 0.9700
C16 C17 1.523(3)
C32 H32 0.9300
C32 C31 1.392(3)
C32 C33 1.379(4)
C36 H36 0.9300
C36 C31 1.384(3)
C36 C35 1.386(4)
C37 C42 1.389(3)
C37 C38 1.390(3)
C9 H9 0.9300
C44 H44 0.9300
C44 C45 1.382(4)
C42 H42 0.9300
C42 C41 1.381(3)
C41 H41 0.9300
C41 C40 1.381(4)
C48 H48 0.9300
C48 C47 1.375(4)
C4 H4A 0.9700
C4 H4B 0.9700
C4 C5 1.525(3)
C34 H34 0.9300
C34 C35 1.370(4)
C34 C33 1.383(4)
C39 H39 0.9300
C39 C40 1.374(4)
C39 C38 1.389(4)
C19 H19A 0.9700
C19 H19B 0.9700
C19 C18 1.509(4)
C26 H26 0.9300
C26 C27 1.383(4)
C40 H40 0.9300
C30 H30 0.9300
C30 C29 1.381(4)
C38 H38 0.9300
C17 H17A 0.9700
C17 H17B 0.9700
C17 C18 1.508(4)
C7 H7A 0.9700
C7 H7B 0.9700
C7 C6 1.511(4)
C45 H45 0.9300
C45 C46 1.371(4)
C35 H35 0.9300
C33 H33 0.9300
C29 H29 0.9300
C29 C28 1.367(5)
C18 H18A 0.9700
C18 H18B 0.9700
C5 H5A 0.9700
C5 H5B 0.9700
C5 C6 1.512(4)
C6 H6A 0.9700
C6 H6B 0.9700
C47 H47 0.9300
C47 C46 1.386(4)
C28 H28 0.9300
C28 C27 1.378(5)
C46 H46 0.9300
C27 H27 0.9300
